data_2009816
loop_
_publ_author_name
'Valkonen, J.'

_publ_section_title
;
 Cadmium selenite--water (4/3) and two polymorphic forms of cadmium
 selenite
;
_journal_issue 7
_journal_name_full 'Acta Crystallographica Section C'
_journal_page_first 991
_journal_page_last 994
_journal_paper_doi 10.1107/S0108270193011278
_journal_volume 50
_journal_year 1994
_chemical_formula_sum 'Cd O3 Se'
_chemical_formula_weight 239.36
_space_group_IT_number 62
_space_group_name_Hall '-P 2ac 2n'
_space_group_name_H-M_alt 'P n m a'
_symmetry_cell_setting orthorhombic
_symmetry_space_group_name_Hall '-P 2ac 2n'
_symmetry_space_group_name_H-M 'P n m a'
_atom_type_scat_source 'IntTabIV Tables 2.2B, 2.3.1'
_cell_angle_alpha 90.
_cell_angle_beta 90.
_cell_angle_gamma 90.
_cell_formula_units_Z 4
_cell_length_a 6.2773(6)
_cell_length_b 8.085(3)
_cell_length_c 5.2939(4)
_cell_measurement_reflns_used 25
_cell_measurement_temperature 298
_cell_measurement_theta_max 15.40
_cell_measurement_theta_min 6.97
_cell_volume 268.68(10)
_diffrn_measurement_device 'Enraf-Nonius CAD-4'
_diffrn_measurement_method 2\q/\w
_diffrn_radiation_type MoK\a
_diffrn_radiation_wavelength 0.71073
_diffrn_reflns_limit_h_max 11
_diffrn_reflns_limit_h_min 0
_diffrn_reflns_limit_k_max 14
_diffrn_reflns_limit_k_min 0
_diffrn_reflns_limit_l_max 9
_diffrn_reflns_limit_l_min 0
_diffrn_reflns_number 1006
_diffrn_reflns_theta_max 39.99
_diffrn_standards_decay_% <2
_diffrn_standards_interval_time 30
_diffrn_standards_number 3
_exptl_absorpt_coefficient_mu 21.27
_exptl_absorpt_correction_T_max 1.166
_exptl_absorpt_correction_T_min 0.878
_exptl_absorpt_correction_type 'DIFABS (Walker & Stuart, 1983)'
_exptl_crystal_colour white
_exptl_crystal_density_diffrn 5.92
_exptl_crystal_description prismatic
_exptl_crystal_size_max 0.30
_exptl_crystal_size_mid 0.20
_exptl_crystal_size_min 0.20
_refine_diff_density_max 1.65
_refine_diff_density_min -3.21
_refine_ls_extinction_coef 'g = 6.06x10^-7^'
_refine_ls_extinction_method '|F~c~| = |F~o~|x(1+gIc) (Stout & Jensen, 1968)'
_refine_ls_goodness_of_fit_obs 1.52
_refine_ls_number_parameters 29
_refine_ls_number_reflns 738
_refine_ls_R_factor_obs 2.2
_refine_ls_shift/esd_max 0.005
_refine_ls_structure_factor_coef F
_refine_ls_weighting_scheme unit
_refine_ls_wR_factor_obs 2.9
_reflns_number_observed 738
_reflns_number_total 1006
_reflns_observed_criterion I>3\s(I)
_cod_data_source_file ab1066.cif
_cod_data_source_block ab1066_structure_1_of_3
_cod_original_cell_volume 268.68(9)
_cod_original_formula_sum 'Cd1 O3 Se1'
_cod_database_code 2009816

loop_
_space_group_symop_id
_space_group_symop_operation_xyz
1 x,y,z
2 -x+1/2,-y,z+1/2
3 x+1/2,-y+1/2,-z+1/2
4 -x,y+1/2,-z
5 -x,-y,-z
6 x+1/2,y,-z+1/2
7 -x+1/2,y+1/2,z+1/2
8 x,-y+1/2,z

loop_
_atom_site_label
_atom_site_fract_x
_atom_site_fract_y
_atom_site_fract_z
_atom_site_U_iso_or_equiv
Cd(1) .000 .000 .000 .00690(10)
Se(1) .02906(7) .250 .51643(9) .00490(10)
O(1) .0904(7) .250 .2024(7) .0079(6)
O(2) .1743(4) .0871(4) .6308(5) .0091(5)

loop_
_geom_angle_atom_site_label_1
_geom_angle_atom_site_label_2
_geom_angle_atom_site_label_3
_geom_angle
_geom_angle_publ_flag
O(1) Cd(1) O(1) 180.000 no
O(1) Cd(1) O(2) 90.50(10) no
O(1) Cd(1) O(2) 89.50(10) no
O(1) Cd(1) O(2) 84.90(10) no
O(1) Cd(1) O(2) 95.10(10) no
O(1) Cd(1) O(2) 89.50(10) no
O(1) Cd(1) O(2) 90.50(10) no
O(1) Cd(1) O(2) 95.10(10) no
O(1) CD(1) O(2) 84.90(10) no
O(2) Cd(1) O(2) 180.0000 no
O(2) Cd(1) O(2) 85.80(10) no
O(2) Cd(1) O(2) 94.20(10) no
O(2) Cd(1) O(2) 94.20(10) no
O(2) Cd(1) O(2) 85.80(10) no
O(2) Cd(1) O(2) 180.000 no
O(1) Se(1) O(2) 103.00(10) no
O(1) Se(1) O(2) 103.00(10) no
O(2) Se(1) O(2) 100.50(10) no

loop_
_geom_bond_atom_site_label_1
_geom_bond_atom_site_label_2
_geom_bond_distance
_geom_bond_publ_flag
Cd(1) O(1) 2.357(2) yes
Cd(1) O(1) 2.357(2) yes
Cd(1) O(2) 2.348(3) yes
Cd(1) O(2) 2.348(3) yes
Cd(1) O(2) 2.271(3) yes
Cd(1) O(2) 2.271(3) yes
Se(1) O(1) 1.706(4) yes
Se(1) O(2) 1.713(3) yes
Se(1) O(2) 1.713(3) yes
